data_7247588
loop_
_publ_author_name
'Lim, Ae Ran'
'Kim, Sun Ha'

_publ_section_title
;
 Processing on crystal growth, structure, thermal property, and nuclear
 magnetic resonance of organic--inorganic hybrid perovskite type
 [NH3(CH2)6NH3]ZnCl4 crystal
;
_journal_issue 44
_journal_name_full 'RSC Advances'
_journal_page_first 31027
_journal_page_last 31035
_journal_paper_doi 10.1039/D3RA05752F
_journal_volume 13
_journal_year 2023
_chemical_formula_moiety 'C6 H18 N2, Cl4 Zn'
_chemical_formula_sum 'C6 H18 Cl4 N2 Zn'
_chemical_formula_weight 325.39
_space_group_crystal_system triclinic
_space_group_IT_number 2
_space_group_name_Hall '-P 1'
_space_group_name_H-M_alt 'P -1'
_atom_sites_solution_hydrogens geom
_audit_block_doi 10.5517/ccdc.csd.cc2ghbt4
_audit_creation_method SHELXL-2018/3
_audit_update_record
;
2023-10-21 deposited with the CCDC.	2023-10-24 downloaded from the CCDC.
;
_cell_angle_alpha 75.028(2)
_cell_angle_beta 86.496(2)
_cell_angle_gamma 88.354(2)
_cell_formula_units_Z 2
_cell_length_a 7.2757(4)
_cell_length_b 10.0165(6)
_cell_length_c 10.0348(6)
_cell_measurement_reflns_used 7784
_cell_measurement_temperature 250(2)
_cell_measurement_theta_max 28.40
_cell_measurement_theta_min 2.57
_cell_volume 705.10(7)
_computing_cell_refinement 'Bruker SAINT'
_computing_data_collection 'Bruker APEX2'
_computing_data_reduction 'Bruker SAINT'
_computing_molecular_graphics 'Bruker SHELXTL'
_computing_publication_material 'Bruker SHELXTL'
_computing_structure_refinement 'SHELXL-2018/3 (Sheldrick, 2018)'
_computing_structure_solution 'SHELXT 2014/5 (Sheldrick, 2014)'
_diffrn_ambient_temperature 250(2)
_diffrn_measured_fraction_theta_full 0.997
_diffrn_measured_fraction_theta_max 0.994
_diffrn_measurement_device_type 'Bruker APEX-II CCD'
_diffrn_measurement_method '\f and \w scans'
_diffrn_radiation_type MoK\a
_diffrn_radiation_wavelength 0.71073
_diffrn_reflns_av_R_equivalents 0.0242
_diffrn_reflns_av_unetI/netI 0.0204
_diffrn_reflns_Laue_measured_fraction_full 0.997
_diffrn_reflns_Laue_measured_fraction_max 0.994
_diffrn_reflns_limit_h_max 9
_diffrn_reflns_limit_h_min -9
_diffrn_reflns_limit_k_max 13
_diffrn_reflns_limit_k_min -13
_diffrn_reflns_limit_l_max 13
_diffrn_reflns_limit_l_min -13
_diffrn_reflns_number 14848
_diffrn_reflns_point_group_measured_fraction_full 0.997
_diffrn_reflns_point_group_measured_fraction_max 0.994
_diffrn_reflns_theta_full 25.242
_diffrn_reflns_theta_max 28.452
_diffrn_reflns_theta_min 2.565
_exptl_absorpt_coefficient_mu 2.465
_exptl_absorpt_correction_T_max 0.7457
_exptl_absorpt_correction_T_min 0.6834
_exptl_absorpt_correction_type multi-scan
_exptl_absorpt_process_details SADABS
_exptl_crystal_colour colourless
_exptl_crystal_density_diffrn 1.533
_exptl_crystal_description BLOCK
_exptl_crystal_F_000 332
_exptl_crystal_size_max 0.285
_exptl_crystal_size_mid 0.095
_exptl_crystal_size_min 0.090
_refine_diff_density_max 0.484
_refine_diff_density_min -0.387
_refine_diff_density_rms 0.053
_refine_ls_extinction_method none
_refine_ls_goodness_of_fit_ref 1.039
_refine_ls_hydrogen_treatment constr
_refine_ls_matrix_type full
_refine_ls_number_parameters 118
_refine_ls_number_reflns 3539
_refine_ls_number_restraints 0
_refine_ls_restrained_S_all 1.039
_refine_ls_R_factor_all 0.0369
_refine_ls_R_factor_gt 0.0283
_refine_ls_shift/su_max 0.001
_refine_ls_shift/su_mean 0.000
_refine_ls_structure_factor_coef Fsqd
_refine_ls_weighting_details 'w=1/[\s^2^(Fo^2^)+(0.0322P)^2^+0.3207P] where P=(Fo^2^+2Fc^2^)/3'
_refine_ls_weighting_scheme calc
_refine_ls_wR_factor_gt 0.0687
_refine_ls_wR_factor_ref 0.0740
_reflns_Friedel_coverage 0.000
_reflns_number_gt 2961
_reflns_number_total 3539
_reflns_threshold_expression 'I > 2\s(I)'
_cod_data_source_file d3ra05752f1.cif
_cod_data_source_block NH3CH26NH3ZnCl4_250K_a
_cod_database_code 7247588
_shelx_shelxl_version_number 2018/3
_shelx_space_group_comment
; 
The symmetry employed for this shelxl refinement is uniquely defined 
by the following loop, which should always be used as a source of 
symmetry information in preference to the above space-group names. 
They are only intended as comments. 
;
_shelx_estimated_absorpt_t_min 0.540
_shelx_estimated_absorpt_t_max 0.809

loop_
_space_group_symop_operation_xyz
'x, y, z'
'-x, -y, -z'

loop_
_atom_site_label
_atom_site_type_symbol
_atom_site_fract_x
_atom_site_fract_y
_atom_site_fract_z
_atom_site_U_iso_or_equiv
_atom_site_adp_type
_atom_site_occupancy
_atom_site_site_symmetry_order
_atom_site_calc_flag
_atom_site_refinement_flags_posn
_atom_site_refinement_flags_adp
_atom_site_refinement_flags_occupancy
_atom_site_disorder_assembly
_atom_site_disorder_group
Zn1 Zn 0.73916(3) 0.55934(2) 0.70623(3) 0.04190(9) Uani 1 1 d . . . . .
Cl1 Cl 0.76054(11) 0.61905(6) 0.47427(6) 0.06230(17) Uani 1 1 d . . . . .
Cl2 Cl 0.49849(7) 0.66922(6) 0.79104(6) 0.04700(13) Uani 1 1 d . . . . .
Cl3 Cl 0.68989(7) 0.32788(5) 0.78931(6) 0.04536(13) Uani 1 1 d . . . . .
Cl4 Cl 0.99318(7) 0.62211(6) 0.79444(6) 0.05088(14) Uani 1 1 d . . . . .
N1 N 0.2778(3) 0.36543(19) 0.9184(2) 0.0478(4) Uani 1 1 d . . . . .
H1NA H 0.228641 0.449086 0.880319 0.072 Uiso 1 1 calc R U . . .
H1NB H 0.294111 0.357421 1.008317 0.072 Uiso 1 1 calc R U . . .
H1NC H 0.387103 0.356015 0.874474 0.072 Uiso 1 1 calc R U . . .
N2 N 0.7450(3) 0.28325(19) 0.4845(2) 0.0502(5) Uani 1 1 d . . . . .
H2NA H 0.823825 0.340040 0.424984 0.075 Uiso 1 1 calc R U . . .
H2NB H 0.635401 0.286485 0.446733 0.075 Uiso 1 1 calc R U . . .
H2NC H 0.730663 0.310232 0.563396 0.075 Uiso 1 1 calc R U . . .
C1 C 0.1520(3) 0.2565(2) 0.9053(2) 0.0511(5) Uani 1 1 d . . . . .
H1A H 0.032425 0.268518 0.951608 0.061 Uiso 1 1 calc R U . . .
H1AB H 0.132655 0.267003 0.807348 0.061 Uiso 1 1 calc R U . . .
C2 C 0.2241(4) 0.1158(3) 0.9659(4) 0.0736(8) Uani 1 1 d . . . . .
H2A H 0.247454 0.106083 1.063107 0.088 Uiso 1 1 calc R U . . .
H2AB H 0.341436 0.102332 0.917389 0.088 Uiso 1 1 calc R U . . .
C3 C 0.0873(4) 0.0026(3) 0.9560(4) 0.0790(9) Uani 1 1 d . . . . .
H3A H 0.055935 0.018478 0.859494 0.095 Uiso 1 1 calc R U . . .
H3AB H 0.149513 -0.087678 0.982464 0.095 Uiso 1 1 calc R U . . .
C4 C 0.8198(4) 0.1394(3) 0.5148(3) 0.0638(7) Uani 1 1 d . . . . .
H4A H 0.940349 0.136917 0.553987 0.077 Uiso 1 1 calc R U . . .
H4AB H 0.837668 0.111321 0.428238 0.077 Uiso 1 1 calc R U . . .
C5 C 0.6947(5) 0.0382(3) 0.6141(3) 0.0725(8) Uani 1 1 d . . . . .
H5A H 0.680838 0.065494 0.701226 0.087 Uiso 1 1 calc R U . . .
H5AB H 0.754119 -0.053259 0.633444 0.087 Uiso 1 1 calc R U . . .
C6 C 0.5007(4) 0.0265(3) 0.5632(3) 0.0625(7) Uani 1 1 d . . . . .
H6A H 0.427023 -0.035030 0.637894 0.075 Uiso 1 1 calc R U . . .
H6AB H 0.441093 0.117990 0.543795 0.075 Uiso 1 1 calc R U . . .

loop_
_atom_site_aniso_label
_atom_site_aniso_U_11
_atom_site_aniso_U_22
_atom_site_aniso_U_33
_atom_site_aniso_U_23
_atom_site_aniso_U_13
_atom_site_aniso_U_12
Zn1 0.03604(13) 0.04152(14) 0.04508(15) -0.00585(10) -0.00097(10) -0.00103(10)
Cl1 0.0885(5) 0.0498(3) 0.0423(3) -0.0017(2) -0.0001(3) 0.0027(3)
Cl2 0.0355(2) 0.0461(3) 0.0587(3) -0.0130(2) -0.0019(2) 0.0028(2)
Cl3 0.0448(3) 0.0401(3) 0.0466(3) -0.0035(2) 0.0002(2) -0.0001(2)
Cl4 0.0340(3) 0.0619(3) 0.0560(3) -0.0138(3) -0.0011(2) -0.0053(2)
N1 0.0423(10) 0.0430(10) 0.0534(11) -0.0043(8) 0.0025(8) -0.0066(8)
N2 0.0631(12) 0.0393(10) 0.0456(10) -0.0065(8) -0.0001(9) -0.0070(9)
C1 0.0544(13) 0.0492(13) 0.0464(12) -0.0040(10) -0.0072(10) -0.0110(10)
C2 0.0607(17) 0.0531(15) 0.097(2) 0.0009(15) -0.0126(16) -0.0021(13)
C3 0.080(2) 0.0465(15) 0.107(3) -0.0121(15) -0.0032(18) -0.0080(14)
C4 0.0547(15) 0.0459(13) 0.088(2) -0.0109(13) -0.0108(14) 0.0009(11)
C5 0.094(2) 0.0416(13) 0.0755(19) -0.0012(12) -0.0173(17) -0.0009(14)
C6 0.0652(16) 0.0399(12) 0.0755(18) -0.0041(11) 0.0048(14) -0.0025(11)

loop_
_atom_type_symbol
_atom_type_description
_atom_type_scat_dispersion_real
_atom_type_scat_dispersion_imag
_atom_type_scat_source
C C 0.0033 0.0016 'International Tables Vol C Tables 4.2.6.8 and 6.1.1.4'
H H 0.0000 0.0000 'International Tables Vol C Tables 4.2.6.8 and 6.1.1.4'
Cl Cl 0.1484 0.1585 'International Tables Vol C Tables 4.2.6.8 and 6.1.1.4'
N N 0.0061 0.0033 'International Tables Vol C Tables 4.2.6.8 and 6.1.1.4'
Zn Zn 0.2839 1.4301 'International Tables Vol C Tables 4.2.6.8 and 6.1.1.4'

loop_
_geom_angle_atom_site_label_1
_geom_angle_atom_site_label_2
_geom_angle_atom_site_label_3
_geom_angle
_geom_angle_site_symmetry_1
_geom_angle_site_symmetry_3
_geom_angle_publ_flag
Cl1 Zn1 Cl4 111.39(3) . . ?
Cl1 Zn1 Cl2 111.72(3) . . ?
Cl4 Zn1 Cl2 105.40(2) . . ?
Cl1 Zn1 Cl3 110.77(2) . . ?
Cl4 Zn1 Cl3 110.71(2) . . ?
Cl2 Zn1 Cl3 106.64(2) . . ?
C1 N1 H1NA 109.5 . . ?
C1 N1 H1NB 109.5 . . ?
H1NA N1 H1NB 109.5 . . ?
C1 N1 H1NC 109.5 . . ?
H1NA N1 H1NC 109.5 . . ?
H1NB N1 H1NC 109.5 . . ?
C4 N2 H2NA 109.5 . . ?
C4 N2 H2NB 109.5 . . ?
H2NA N2 H2NB 109.5 . . ?
C4 N2 H2NC 109.5 . . ?
H2NA N2 H2NC 109.5 . . ?
H2NB N2 H2NC 109.5 . . ?
C2 C1 N1 112.5(2) . . ?
C2 C1 H1A 109.1 . . ?
N1 C1 H1A 109.1 . . ?
C2 C1 H1AB 109.1 . . ?
N1 C1 H1AB 109.1 . . ?
H1A C1 H1AB 107.8 . . ?
C1 C2 C3 111.9(2) . . ?
C1 C2 H2A 109.2 . . ?
C3 C2 H2A 109.2 . . ?
C1 C2 H2AB 109.2 . . ?
C3 C2 H2AB 109.2 . . ?
H2A C2 H2AB 107.9 . . ?
C3 C3 C2 114.8(3) 2_557 . ?
C3 C3 H3A 108.6 2_557 . ?
C2 C3 H3A 108.6 . . ?
C3 C3 H3AB 108.6 2_557 . ?
C2 C3 H3AB 108.6 . . ?
H3A C3 H3AB 107.6 . . ?
N2 C4 C5 112.4(2) . . ?
N2 C4 H4A 109.1 . . ?
C5 C4 H4A 109.1 . . ?
N2 C4 H4AB 109.1 . . ?
C5 C4 H4AB 109.1 . . ?
H4A C4 H4AB 107.8 . . ?
C4 C5 C6 115.0(2) . . ?
C4 C5 H5A 108.5 . . ?
C6 C5 H5A 108.5 . . ?
C4 C5 H5AB 108.5 . . ?
C6 C5 H5AB 108.5 . . ?
H5A C5 H5AB 107.5 . . ?
C6 C6 C5 114.6(3) 2_656 . ?
C6 C6 H6A 108.6 2_656 . ?
C5 C6 H6A 108.6 . . ?
C6 C6 H6AB 108.6 2_656 . ?
C5 C6 H6AB 108.6 . . ?
H6A C6 H6AB 107.6 . . ?

loop_
_geom_bond_atom_site_label_1
_geom_bond_atom_site_label_2
_geom_bond_distance
_geom_bond_site_symmetry_2
_geom_bond_publ_flag
Zn1 Cl1 2.2454(7) . ?
Zn1 Cl4 2.2691(6) . ?
Zn1 Cl2 2.2787(6) . ?
Zn1 Cl3 2.2828(6) . ?
N1 C1 1.480(3) . ?
N1 H1NA 0.9000 . ?
N1 H1NB 0.9000 . ?
N1 H1NC 0.9000 . ?
N2 C4 1.487(3) . ?
N2 H2NA 0.9000 . ?
N2 H2NB 0.9000 . ?
N2 H2NC 0.9000 . ?
C1 C2 1.479(4) . ?
C1 H1A 0.9800 . ?
C1 H1AB 0.9800 . ?
C2 C3 1.556(4) . ?
C2 H2A 0.9800 . ?
C2 H2AB 0.9800 . ?
C3 C3 1.496(6) 2_557 ?
C3 H3A 0.9800 . ?
C3 H3AB 0.9800 . ?
C4 C5 1.507(4) . ?
C4 H4A 0.9800 . ?
C4 H4AB 0.9800 . ?
C5 C6 1.547(4) . ?
C5 H5A 0.9800 . ?
C5 H5AB 0.9800 . ?
C6 C6 1.498(6) 2_656 ?
C6 H6A 0.9800 . ?
C6 H6AB 0.9800 . ?
